data_2105692
loop_
_publ_author_name
'Clegg, William'
'Tooke, Duncan M.'

_publ_section_title
;
 Alkali metal complexes of 6-methyl-2-pyridone: simple formulae, but not
 so simple structures
;
_journal_issue 6
_journal_name_full 'Acta Crystallographica Section B'
_journal_page_first 603
_journal_page_last 612
_journal_paper_doi 10.1107/S2052519213025980
_journal_volume 69
_journal_year 2013
_chemical_formula_moiety 'Rb +,C6 H6 N O -,H2 O'
_chemical_formula_sum 'C6 H8 N O2 Rb'
_chemical_formula_weight 211.60
_chemical_name_systematic
;
 ?
;
_space_group_crystal_system monoclinic
_space_group_IT_number 14
_space_group_name_Hall '-P 2ybc'
_space_group_name_H-M_alt 'P 1 21/c 1'
_symmetry_space_group_name_Hall '-P 2ybc'
_symmetry_space_group_name_H-M 'P 1 21/c 1'
_atom_sites_solution_hydrogens mixed
_atom_sites_solution_primary direct
_atom_sites_solution_secondary difmap
_audit_creation_method SHELXL-2013
_cell_angle_alpha 90
_cell_angle_beta 98.8733(15)
_cell_angle_gamma 90
_cell_formula_units_Z 4
_cell_length_a 13.9109(16)
_cell_length_b 7.8661(9)
_cell_length_c 7.0235(8)
_cell_measurement_reflns_used 4247
_cell_measurement_temperature 150(2)
_cell_measurement_theta_max 28.24
_cell_measurement_theta_min 2.96
_cell_volume 759.35(15)
_computing_cell_refinement 'Bruker APEX2'
_computing_data_collection 'Bruker SMART'
_computing_data_reduction 'Bruker APEX2'
_computing_molecular_graphics 'Bruker SHELXTL'
_computing_publication_material 'Bruker SHELXTL and local programs'
_computing_structure_refinement SHELXL-2013
_computing_structure_solution 'Bruker SHELXTL'
_diffrn_ambient_temperature 150(2)
_diffrn_measured_fraction_theta_full 0.999
_diffrn_measured_fraction_theta_max 0.985
_diffrn_measurement_device_type 'Bruker SMART 1K CCD diffractometer'
_diffrn_measurement_method 'thin-slice \w scans'
_diffrn_radiation_type MoK\a
_diffrn_radiation_wavelength 0.71073
_diffrn_reflns_av_R_equivalents 0.0446
_diffrn_reflns_limit_h_max 18
_diffrn_reflns_limit_h_min -17
_diffrn_reflns_limit_k_max 10
_diffrn_reflns_limit_k_min -10
_diffrn_reflns_limit_l_max 9
_diffrn_reflns_limit_l_min -9
_diffrn_reflns_number 6454
_diffrn_reflns_theta_full 25.242
_diffrn_reflns_theta_max 28.281
_diffrn_reflns_theta_min 2.964
_exptl_absorpt_coefficient_mu 6.457
_exptl_absorpt_correction_T_max 0.263
_exptl_absorpt_correction_T_min 0.147
_exptl_absorpt_correction_type multi-scan
_exptl_absorpt_process_details SADABS
_exptl_crystal_colour colourless
_exptl_crystal_density_diffrn 1.851
_exptl_crystal_density_method 'not measured'
_exptl_crystal_description plate
_exptl_crystal_F_000 416
_exptl_crystal_size_max 0.800
_exptl_crystal_size_mid 0.200
_exptl_crystal_size_min 0.050
_refine_diff_density_max 0.662
_refine_diff_density_min -0.613
_refine_ls_extinction_method none
_refine_ls_goodness_of_fit_ref 1.039
_refine_ls_hydrogen_treatment mixed
_refine_ls_matrix_type full
_refine_ls_number_parameters 100
_refine_ls_number_reflns 1854
_refine_ls_number_restraints 2
_refine_ls_restrained_S_all 1.038
_refine_ls_R_factor_all 0.0368
_refine_ls_R_factor_gt 0.0303
_refine_ls_shift/su_max 0.011
_refine_ls_shift/su_mean 0.000
_refine_ls_structure_factor_coef Fsqd
_refine_ls_weighting_details
;
 w=1/[\s^2^(Fo^2^)+(0.0394P)^2^+0.5119P]
 where P=(Fo^2^+2Fc^2^)/3
;
_refine_ls_weighting_scheme calc
_refine_ls_wR_factor_gt 0.0743
_refine_ls_wR_factor_ref 0.0788
_reflns_number_gt 1623
_reflns_number_total 1854
_reflns_threshold_expression 'I > 2\s(I)'
_cod_data_source_file ps5030.cif
_cod_data_source_block dmt45_3
_cod_database_code 2105692
_shelx_space_group_comment
;
The symmetry employed for this shelxl refinement is uniquely defined
by the following loop, which should always be used as a source of
symmetry information in preference to the above space-group names.
They are only intended as comments.
;
_shelx_estimated_absorpt_t_min 0.079
_shelx_estimated_absorpt_t_max 0.738
_shelxl_version_number 20.13

loop_
_space_group_symop_operation_xyz
'x, y, z'
'-x, y+1/2, -z+1/2'
'-x, -y, -z'
'x, -y-1/2, z-1/2'

loop_
_atom_site_type_symbol
_atom_site_label
_atom_site_fract_x
_atom_site_fract_y
_atom_site_fract_z
_atom_site_U_iso_or_equiv
_atom_site_adp_type
_atom_site_calc_flag
_atom_site_occupancy
Rb Rb1 0.42923(2) 0.41085(3) 0.22194(3) 0.01794(11) Uani d 1
O O1 0.37561(15) 0.4459(2) 0.6218(3) 0.0225(4) Uani d 1
N N1 0.27157(16) 0.5266(3) 0.8276(3) 0.0175(5) Uani d 1
C C1 0.2880(2) 0.4483(3) 0.6626(4) 0.0167(5) Uani d 1
C C2 0.2092(2) 0.3709(4) 0.5405(4) 0.0222(6) Uani d 1
H H2 0.2203 0.3122 0.4277 0.027 Uiso calc 1
C C3 0.1169(2) 0.3813(4) 0.5861(4) 0.0248(6) Uani d 1
H H3 0.0639 0.3303 0.5044 0.030 Uiso calc 1
C C4 0.1009(2) 0.4668(4) 0.7525(4) 0.0221(6) Uani d 1
H H4 0.0372 0.4773 0.7844 0.027 Uiso calc 1
C C5 0.1799(2) 0.5355(3) 0.8692(4) 0.0197(5) Uani d 1
C C6 0.1683(3) 0.6275(4) 1.0531(5) 0.0311(7) Uani d 1
H H6A 0.2080 0.5713 1.1626 0.047 Uiso calc 1
H H6B 0.0998 0.6252 1.0707 0.047 Uiso calc 1
H H6C 0.1896 0.7457 1.0453 0.047 Uiso calc 1
O O2 0.57754(14) 0.2583(3) 0.0206(3) 0.0239(4) Uani d 1
H H2A 0.598(2) 0.168(3) -0.023(5) 0.033(10) Uiso d 1
H H2B 0.622(2) 0.326(5) 0.066(6) 0.059(13) Uiso d 1

loop_
_atom_site_aniso_label
_atom_site_aniso_U_11
_atom_site_aniso_U_22
_atom_site_aniso_U_33
_atom_site_aniso_U_12
_atom_site_aniso_U_13
_atom_site_aniso_U_23
Rb1 0.01860(16) 0.01551(15) 0.02034(16) 0.00074(9) 0.00497(10) 0.00007(9)
O1 0.0209(10) 0.0161(9) 0.0328(11) 0.0003(8) 0.0115(9) -0.0014(8)
N1 0.0171(11) 0.0139(10) 0.0217(11) -0.0004(9) 0.0036(9) -0.0002(9)
C1 0.0199(13) 0.0108(11) 0.0202(12) 0.0009(10) 0.0060(10) 0.0008(10)
C2 0.0263(15) 0.0183(13) 0.0217(13) 0.0001(11) 0.0030(11) -0.0030(10)
C3 0.0215(15) 0.0213(14) 0.0298(15) -0.0028(11) -0.0014(12) 0.0012(11)
C4 0.0169(13) 0.0218(13) 0.0288(14) 0.0015(11) 0.0072(11) 0.0039(11)
C5 0.0239(14) 0.0134(12) 0.0236(13) 0.0024(11) 0.0095(11) 0.0024(10)
C6 0.0343(18) 0.0304(16) 0.0323(16) 0.0000(14) 0.0171(14) -0.0093(13)
O2 0.0187(10) 0.0258(11) 0.0278(11) -0.0017(9) 0.0051(8) -0.0105(9)

loop_
_atom_type_symbol
_atom_type_description
_atom_type_scat_dispersion_real
_atom_type_scat_dispersion_imag
_atom_type_scat_source
C C 0.0033 0.0016 'International Tables Vol C Tables 4.2.6.8 and 6.1.1.4'
H H 0.0000 0.0000 'International Tables Vol C Tables 4.2.6.8 and 6.1.1.4'
N N 0.0061 0.0033 'International Tables Vol C Tables 4.2.6.8 and 6.1.1.4'
O O 0.0106 0.0060 'International Tables Vol C Tables 4.2.6.8 and 6.1.1.4'
Rb Rb -0.9393 2.9676 'International Tables Vol C Tables 4.2.6.8 and 6.1.1.4'

loop_
_geom_angle_atom_site_label_1
_geom_angle_atom_site_label_2
_geom_angle_atom_site_label_3
_geom_angle_site_symmetry_1
_geom_angle_site_symmetry_3
_geom_angle
O1 Rb1 O1 4_565 3_666 128.78(5)
O1 Rb1 O1 . 4_565 102.57(6)
O1 Rb1 O1 . 3_666 87.99(6)
O1 Rb1 N1 4_565 1_554 87.29(6)
O1 Rb1 N1 3_666 1_554 129.58(6)
O1 Rb1 N1 . 1_554 120.91(6)
O1 Rb1 C1 4_565 4_565 21.82(6)
O1 Rb1 C1 3_666 4_565 145.73(6)
O1 Rb1 C1 . 4_565 88.23(6)
O1 Rb1 O2 . . 141.00(6)
O1 Rb1 O2 4_565 . 70.60(6)
O1 Rb1 O2 3_666 . 70.39(5)
O1 Rb1 O2 4_565 4_566 82.37(6)
O1 Rb1 O2 3_666 4_566 54.93(6)
O1 Rb1 O2 . 4_566 68.59(5)
O1 Rb1 O2 4_565 3_665 132.78(5)
O1 Rb1 O2 3_666 3_665 80.46(5)
O1 Rb1 O2 . 3_665 116.22(5)
O1 Rb1 O2 4_565 2_655 153.06(5)
O1 Rb1 O2 3_666 2_655 65.52(5)
O1 Rb1 O2 . 2_655 51.82(5)
O1 Rb1 H2B . . 133.8(7)
O1 Rb1 H2B 4_565 . 84.9(5)
O1 Rb1 H2B 3_666 . 55.1(4)
N1 Rb1 C1 1_554 4_565 80.52(6)
N1 Rb1 O2 1_554 . 97.52(6)
N1 Rb1 O2 1_554 4_566 167.49(6)
N1 Rb1 O2 1_554 3_665 50.49(5)
N1 Rb1 O2 1_554 2_655 99.02(5)
N1 Rb1 H2B 1_554 . 104.7(7)
C1 Rb1 O2 4_565 . 92.11(6)
C1 Rb1 O2 4_565 4_566 92.21(6)
C1 Rb1 O2 4_565 3_665 130.97(6)
C1 Rb1 O2 4_565 2_655 133.42(6)
C1 Rb1 H2B 4_565 . 106.7(4)
O2 Rb1 O2 . 4_566 72.43(4)
O2 Rb1 O2 . 3_665 92.43(5)
O2 Rb1 O2 4_566 3_665 135.35(4)
O2 Rb1 O2 . 2_655 133.45(4)
O2 Rb1 O2 4_566 2_655 93.38(5)
O2 Rb1 O2 3_665 2_655 66.651(10)
O2 Rb1 H2B . . 15.5(3)
O2 Rb1 H2B 4_566 . 67.4(8)
O2 Rb1 H2B 3_665 . 86.7(8)
O2 Rb1 H2B 2_655 . 118.1(4)
Rb1 O1 Rb1 4_566 3_666 95.10(6)
Rb1 O1 Rb1 . 4_566 92.59(5)
Rb1 O1 Rb1 . 3_666 92.01(6)
Rb1 O1 C1 . . 125.60(17)
Rb1 O1 C1 4_566 . 99.94(15)
Rb1 O1 C1 3_666 . 138.26(17)
Rb1 N1 C1 1_556 . 113.70(16)
Rb1 N1 C5 1_556 . 110.55(16)
C1 N1 C5 . . 119.6(2)
Rb1 C1 O1 4_566 . 58.24(13)
Rb1 C1 N1 4_566 . 115.94(16)
Rb1 C1 C2 4_566 . 95.44(16)
O1 C1 N1 . . 118.9(2)
O1 C1 C2 . . 121.7(2)
N1 C1 C2 . . 119.5(2)
C1 C2 H2 . . 120.1
C1 C2 C3 . . 119.8(3)
H2 C2 C3 . . 120.1
C2 C3 H3 . . 120.0
C2 C3 C4 . . 120.0(3)
H3 C3 C4 . . 120.0
C3 C4 H4 . . 120.9
C3 C4 C5 . . 118.2(3)
H4 C4 C5 . . 120.9
N1 C5 C4 . . 123.0(3)
N1 C5 C6 . . 116.0(3)
C4 C5 C6 . . 121.1(3)
C5 C6 H6A . . 109.5
C5 C6 H6B . . 109.5
C5 C6 H6C . . 109.5
H6A C6 H6B . . 109.5
H6A C6 H6C . . 109.5
H6B C6 H6C . . 109.5
Rb1 O2 Rb1 . 4_565 93.40(6)
Rb1 O2 Rb1 . 3_665 87.57(5)
Rb1 O2 Rb1 4_565 3_665 91.65(5)
Rb1 O2 Rb1 . 2_645 89.59(5)
Rb1 O2 Rb1 4_565 2_645 86.62(5)
Rb1 O2 Rb1 3_665 2_645 176.58(7)
Rb1 O2 H2A . . 146(3)
Rb1 O2 H2A 4_565 . 67(2)
Rb1 O2 H2A 3_665 . 119(3)
Rb1 O2 H2A 2_645 . 63(3)
Rb1 O2 H2B . . 95(3)
Rb1 O2 H2B 4_565 . 158(3)
Rb1 O2 H2B 3_665 . 69(3)
Rb1 O2 H2B 2_645 . 113(3)
H2A O2 H2B . . 113(4)

loop_
_geom_bond_atom_site_label_1
_geom_bond_atom_site_label_2
_geom_bond_site_symmetry_2
_geom_bond_distance
_geom_bond_publ_flag
Rb1 Rb1 3_665 4.1782(6) ?
Rb1 Rb1 3_666 4.3275(6) ?
Rb1 Rb1 4_565 4.3285(5) ?
Rb1 O1 . 3.027(2) y
Rb1 O1 4_565 2.960(2) y
Rb1 O1 3_666 2.988(2) y
Rb1 N1 1_554 3.382(2) y
Rb1 C1 4_565 3.429(3) .
Rb1 O2 . 2.9320(19) y
Rb1 O2 4_566 3.0152(19) y
Rb1 O2 3_665 3.104(2) y
Rb1 O2 2_655 3.287(2) y
Rb1 H2B . 3.13(4) ?
O1 Rb1 4_566 2.960(2) ?
O1 Rb1 3_666 2.988(2) ?
O1 C1 . 1.294(3) ?
N1 Rb1 1_556 3.382(2) ?
N1 C1 . 1.362(3) ?
N1 C5 . 1.353(4) ?
C1 Rb1 4_566 3.429(3) ?
C1 C2 . 1.421(4) ?
C2 H2 . 0.950 ?
C2 C3 . 1.373(4) ?
C3 H3 . 0.950 ?
C3 C4 . 1.396(4) ?
C4 H4 . 0.950 ?
C4 C5 . 1.376(4) ?
C5 C6 . 1.511(4) ?
C6 H6A . 0.980 ?
C6 H6B . 0.980 ?
C6 H6C . 0.980 ?
O2 Rb1 4_565 3.0152(19) ?
O2 Rb1 3_665 3.104(2) ?
O2 Rb1 2_645 3.287(2) ?
O2 H2A . 0.843(10) ?
O2 H2B . 0.841(10) ?

loop_
_geom_hbond_atom_site_label_D
_geom_hbond_atom_site_label_H
_geom_hbond_atom_site_label_A
_geom_hbond_site_symmetry_A
_geom_hbond_distance_DH
_geom_hbond_distance_HA
_geom_hbond_distance_DA
_geom_hbond_angle_DHA
_geom_hbond_publ_flag
O2 H2A O1 2_645 0.843(10) 1.934(12) 2.769(3) 171(4) y
O2 H2B N1 3_666 0.841(10) 1.937(11) 2.778(3) 178(5) y
